data_2106621
loop_
_publ_author_name
'Direm, Amani'
'Altomare, Angela'
'Moliterni, Anna'
'Benali-Cherif, Nourredine'

_publ_section_title
;
 Intermolecular interactions of proton transfer compounds: synthesis,
 crystal structure and Hirshfeld surface analysis
;
_journal_coeditor_code XK5021
_journal_issue 4
_journal_name_full 'Acta Crystallographica Section B'
_journal_page_first
;
;
_journal_paper_doi 10.1107/S2052520615011300
_journal_volume 71
_journal_year 2015
_chemical_formula_moiety 'C8 H10 N O2, N O3'
_chemical_formula_sum 'C8 H10 N2 O5'
_chemical_formula_weight 214.18
_space_group_IT_number 15
_symmetry_cell_setting monoclinic
_symmetry_space_group_name_Hall '-I 2ya'
_symmetry_space_group_name_H-M 'I 1 2/a 1'
_atom_sites_solution_hydrogens geom
_cell_angle_alpha 90
_cell_angle_beta 101.854(5)
_cell_angle_gamma 90
_cell_formula_units_Z 8
_cell_length_a 13.3114(10)
_cell_length_b 6.0032(4)
_cell_length_c 24.1094(15)
_cell_measurement_reflns_used 0
_cell_measurement_temperature 298
_cell_measurement_theta_max 0
_cell_measurement_theta_min 0
_cell_volume 1885.5(2)
_computing_molecular_graphics 'Ortep for Windows (Farrugia, 2012)'
_computing_publication_material 'WinGX publication routines (Farrugia, 2012)'
_computing_structure_refinement 'SHELXL-2014/7 (Sheldrick, 2014)'
_diffrn_ambient_temperature 298
_diffrn_measured_fraction_theta_full 0.991
_diffrn_measured_fraction_theta_max 0.992
_diffrn_radiation_type MoK\a
_diffrn_radiation_wavelength 0.71073
_diffrn_reflns_av_R_equivalents 0.073
_diffrn_reflns_limit_h_max 17
_diffrn_reflns_limit_h_min -17
_diffrn_reflns_limit_k_max 7
_diffrn_reflns_limit_k_min -7
_diffrn_reflns_limit_l_max 29
_diffrn_reflns_limit_l_min -31
_diffrn_reflns_number 10974
_diffrn_reflns_theta_full 25.242
_diffrn_reflns_theta_max 27.501
_diffrn_reflns_theta_min 5.117
_exptl_absorpt_coefficient_mu 0.127
_exptl_absorpt_correction_type none
_exptl_crystal_colour colourless
_exptl_crystal_density_diffrn 1.509
_exptl_crystal_density_method 'not measured'
_exptl_crystal_description prism
_exptl_crystal_F_000 896
_exptl_crystal_size_max 0.35
_exptl_crystal_size_mid 0.3
_exptl_crystal_size_min 0.1
_refine_diff_density_max 0.241
_refine_diff_density_min -0.230
_refine_ls_extinction_method none
_refine_ls_goodness_of_fit_ref 1.013
_refine_ls_hydrogen_treatment constr
_refine_ls_matrix_type full
_refine_ls_number_constraints 0
_refine_ls_number_parameters 138
_refine_ls_number_reflns 2146
_refine_ls_number_restraints 0
_refine_ls_restrained_S_all 1.013
_refine_ls_R_factor_all 0.0877
_refine_ls_R_factor_gt 0.0482
_refine_ls_shift/su_max 0.000
_refine_ls_shift/su_mean 0.000
_refine_ls_structure_factor_coef Fsqd
_refine_ls_weighting_details 'w=1/[\s^2^(Fo^2^)+(0.0623P)^2^+0.6027P] where P=(Fo^2^+2Fc^2^)/3'
_refine_ls_weighting_scheme calc
_refine_ls_wR_factor_gt 0.1111
_refine_ls_wR_factor_ref 0.1296
_reflns_number_gt 1379
_reflns_number_total 2146
_reflns_threshold_expression 'I > 2\s(I)'
_cod_data_source_file xk5021sup1.cif
_cod_data_source_block 2
_cod_original_sg_symbol_H-M 'I 2/a'
_cod_database_code 2106621
_cod_database_fobs_code 2106621

loop_
_symmetry_equiv_pos_as_xyz
'x, y, z'
'-x+1/2, y, -z'
'x+1/2, y+1/2, z+1/2'
'-x+1, y+1/2, -z+1/2'
'-x, -y, -z'
'x-1/2, -y, z'
'-x+1/2, -y+1/2, -z+1/2'
'x, -y+1/2, z+1/2'

loop_
_atom_site_type_symbol
_atom_site_label
_atom_site_fract_x
_atom_site_fract_y
_atom_site_fract_z
_atom_site_U_iso_or_equiv
_atom_site_adp_type
_atom_site_calc_flag
_atom_site_occupancy
O O5 0.88315(13) 0.0791(2) 0.47340(6) 0.0495(4) Uani d 1
O O4 0.88508(13) -0.2807(3) 0.47615(6) 0.0526(4) Uani d 1
C C1 0.87993(14) 0.3437(3) 0.77345(8) 0.0336(4) Uani d 1
O O2 0.92232(13) 0.1378(3) 0.85910(6) 0.0550(4) Uani d 1
N N2 0.88443(13) -0.0990(3) 0.50077(7) 0.0389(4) Uani d 1
O O3 0.88691(14) -0.0893(3) 0.55249(6) 0.0580(5) Uani d 1
O O1 0.87779(14) 0.4931(3) 0.86312(6) 0.0555(5) Uani d 1
H H1 0.8844 0.4646 0.8969 0.083 Uiso calc 1
C C3 0.82712(16) 0.5651(3) 0.68980(8) 0.0398(5) Uani d 1
H H3 0.8027 0.6995 0.6731 0.048 Uiso calc 1
N N1 0.91937(13) 0.4039(3) 0.56965(7) 0.0418(4) Uani d 1
H H1A 0.9696 0.4763 0.5927 0.063 Uiso calc 1
H H1B 0.9084 0.4664 0.5355 0.063 Uiso calc 1
H H1C 0.9373 0.2621 0.5670 0.063 Uiso calc 1
C C5 0.88235(16) 0.1920(3) 0.68162(8) 0.0407(5) Uani d 1
H H5 0.8958 0.0733 0.6594 0.049 Uiso calc 1
C C4 0.84524(15) 0.3900(3) 0.65592(8) 0.0345(4) Uani d 1
C C6 0.89978(15) 0.1682(3) 0.73996(8) 0.0378(5) Uani d 1
H H6 0.9248 0.0343 0.7567 0.045 Uiso calc 1
C C7 0.89645(15) 0.3133(3) 0.83586(8) 0.0378(5) Uani d 1
C C8 0.82403(16) 0.4157(4) 0.59254(8) 0.0432(5) Uani d 1
H H8A 0.7774 0.2991 0.5754 0.052 Uiso calc 1
H H8B 0.7907 0.5579 0.5823 0.052 Uiso calc 1
C C2 0.84474(16) 0.5435(3) 0.74810(8) 0.0382(5) Uani d 1
H H2 0.8329 0.6635 0.7703 0.046 Uiso calc 1

loop_
_atom_site_aniso_label
_atom_site_aniso_U_11
_atom_site_aniso_U_22
_atom_site_aniso_U_33
_atom_site_aniso_U_12
_atom_site_aniso_U_13
_atom_site_aniso_U_23
O5 0.0683(11) 0.0415(8) 0.0379(7) -0.0013(7) 0.0094(7) 0.0050(6)
O4 0.0735(11) 0.0415(9) 0.0424(8) -0.0072(8) 0.0113(7) -0.0107(7)
C1 0.0288(10) 0.0355(10) 0.0370(10) 0.0001(8) 0.0081(8) 0.0036(8)
O2 0.0630(11) 0.0540(10) 0.0447(8) 0.0119(8) 0.0036(7) 0.0148(7)
N2 0.0421(10) 0.0417(10) 0.0326(8) -0.0034(8) 0.0070(7) -0.0033(8)
O3 0.0922(13) 0.0508(9) 0.0352(8) -0.0002(9) 0.0227(8) -0.0022(7)
O1 0.0829(12) 0.0502(9) 0.0333(7) 0.0053(9) 0.0117(8) -0.0010(7)
C3 0.0458(12) 0.0330(10) 0.0409(10) 0.0070(9) 0.0094(9) 0.0081(9)
N1 0.0524(11) 0.0412(9) 0.0331(8) -0.0058(8) 0.0117(7) -0.0074(7)
C5 0.0466(12) 0.0372(11) 0.0395(10) 0.0041(9) 0.0117(9) -0.0029(9)
C4 0.0309(10) 0.0372(10) 0.0359(9) -0.0012(8) 0.0082(7) 0.0021(8)
C6 0.0412(12) 0.0293(10) 0.0434(11) 0.0060(8) 0.0094(9) 0.0047(8)
C7 0.0329(10) 0.0438(11) 0.0356(10) -0.0008(9) 0.0045(8) 0.0034(9)
C8 0.0405(11) 0.0520(13) 0.0368(10) -0.0024(10) 0.0074(8) 0.0019(9)
C2 0.0435(11) 0.0338(10) 0.0393(10) 0.0053(9) 0.0134(8) -0.0005(8)

loop_
_atom_type_symbol
_atom_type_description
_atom_type_scat_dispersion_real
_atom_type_scat_dispersion_imag
_atom_type_scat_source
C C 0.0033 0.0016 'International Tables Vol C Tables 4.2.6.8 and 6.1.1.4'
H H 0 0 'International Tables Vol C Tables 4.2.6.8 and 6.1.1.4'
N N 0.0061 0.0033 'International Tables Vol C Tables 4.2.6.8 and 6.1.1.4'
O O 0.0106 0.006 'International Tables Vol C Tables 4.2.6.8 and 6.1.1.4'

loop_
_geom_angle_atom_site_label_1
_geom_angle_atom_site_label_2
_geom_angle_atom_site_label_3
_geom_angle
C2 C1 C6 119.31(17)
C2 C1 C7 121.33(17)
C6 C1 C7 119.35(17)
O3 N2 O4 121.29(17)
O3 N2 O5 118.89(16)
O4 N2 O5 119.81(15)
C7 O1 H1 109.5
C4 C3 C2 121.03(18)
C4 C3 H3 119.5
C2 C3 H3 119.5
C8 N1 H1A 109.5
C8 N1 H1B 109.5
H1A N1 H1B 109.5
C8 N1 H1C 109.5
H1A N1 H1C 109.5
H1B N1 H1C 109.5
C4 C5 C6 120.87(18)
C4 C5 H5 119.6
C6 C5 H5 119.6
C3 C4 C5 118.57(17)
C3 C4 C8 120.20(18)
C5 C4 C8 121.23(18)
C5 C6 C1 120.09(18)
C5 C6 H6 120.0
C1 C6 H6 120.0
O2 C7 O1 123.30(18)
O2 C7 C1 123.01(19)
O1 C7 C1 113.67(17)
N1 C8 C4 112.09(16)
N1 C8 H8A 109.2
C4 C8 H8A 109.2
N1 C8 H8B 109.2
C4 C8 H8B 109.2
H8A C8 H8B 107.9
C3 C2 C1 120.11(18)
C3 C2 H2 119.9
C1 C2 H2 119.9

loop_
_geom_bond_atom_site_label_1
_geom_bond_atom_site_label_2
_geom_bond_distance
O5 N2 1.255(2)
O4 N2 1.243(2)
C1 C2 1.384(3)
C1 C6 1.386(3)
C1 C7 1.487(3)
O2 C7 1.210(2)
N2 O3 1.242(2)
O1 C7 1.314(2)
O1 H1 0.8200
C3 C4 1.383(3)
C3 C2 1.383(3)
C3 H3 0.9300
N1 C8 1.486(3)
N1 H1A 0.8900
N1 H1B 0.8900
N1 H1C 0.8900
C5 C4 1.384(3)
C5 C6 1.385(3)
C5 H5 0.9300
C4 C8 1.504(3)
C6 H6 0.9300
C8 H8A 0.9700
C8 H8B 0.9700
C2 H2 0.9300

loop_
_geom_hbond_atom_site_label_D
_geom_hbond_atom_site_label_H
_geom_hbond_atom_site_label_A
_geom_hbond_site_symmetry_A
_geom_hbond_distance_DH
_geom_hbond_distance_HA
_geom_hbond_distance_DA
_geom_hbond_angle_DHA
O1 H1 O5 8 0.82 1.87 2.6803(19) 172.0
O1 H1 N2 8 0.82 2.63 3.362(2) 149.0
N1 H1A O2 4_656 0.89 1.92 2.806(2) 178.0
N1 H1B O4 1_565 0.89 2.06 2.907(2) 157.0
N1 H1C O5 . 0.89 2.48 2.994(2) 117.0
N1 H1C O3 . 0.89 2.22 3.009(2) 148.0
C8 H8A O5 2_656 0.97 2.58 3.524(3) 164.0

loop_
_geom_torsion_atom_site_label_1
_geom_torsion_atom_site_label_2
_geom_torsion_atom_site_label_3
_geom_torsion_atom_site_label_4
_geom_torsion
C2 C3 C4 C5 -0.5(3)
C2 C3 C4 C8 179.05(18)
C6 C5 C4 C3 0.8(3)
C6 C5 C4 C8 -178.72(19)
C4 C5 C6 C1 0.1(3)
C2 C1 C6 C5 -1.4(3)
C7 C1 C6 C5 178.38(18)
C2 C1 C7 O2 176.3(2)
C6 C1 C7 O2 -3.5(3)
C2 C1 C7 O1 -2.1(3)
C6 C1 C7 O1 178.18(18)
C3 C4 C8 N1 114.5(2)
C5 C4 C8 N1 -65.9(3)
C4 C3 C2 C1 -0.8(3)
C6 C1 C2 C3 1.7(3)
C7 C1 C2 C3 -178.06(19)
